data_7120368
loop_
_publ_author_name
'Pittala, Narsimhulu'
'Th\'etiot, Franck'
'Charles, Catherine'
'Triki, Smail'
'Boukheddaden, Kamel'
'Chastanet, Guillaume'
'Marchivie, Mathieu'

_publ_section_title
;
 Unprecedented trinuclear FeII triazole-based complex exhibiting a
 concerted and complete sharp spin transition above room temperature
;
_journal_name_full 'Chem. Commun.'
_journal_paper_doi 10.1039/C7CC04112H
_journal_year 2017
_chemical_formula_moiety 'C108 H84 Fe3 N42 S6'
_chemical_formula_sum 'C108 H84 Fe3 N42 S6'
_chemical_formula_weight 2330.08
_chemical_name_systematic
;
 ?
;
_space_group_crystal_system trigonal
_space_group_IT_number 148
_space_group_name_Hall '-R 3'
_space_group_name_H-M_alt 'R -3'
_symmetry_space_group_name_Hall '-R 3'
_symmetry_space_group_name_H-M 'R -3 :H'
_atom_sites_solution_hydrogens geom
_audit_creation_date 2017-06-28
_audit_creation_method
;
Olex2 1.2
(compiled Mar 28 2017 19:26:29 for OlexSys, GUI svn.r5337)
;
_audit_update_record
;
2017-06-28 deposited with the CCDC.
2017-06-30 downloaded from the CCDC.
;
_cell_angle_alpha 90
_cell_angle_beta 90
_cell_angle_gamma 120
_cell_formula_units_Z 3
_cell_length_a 26.010(5)
_cell_length_b 26.010(5)
_cell_length_c 14.817(3)
_cell_measurement_reflns_used 738
_cell_measurement_temperature 345(2)
_cell_measurement_theta_max 17.91
_cell_measurement_theta_min 2.71
_cell_volume 8681(3)
_computing_molecular_graphics 'Olex2 (Dolomanov et al., 2009)'
_computing_publication_material 'Olex2 (Dolomanov et al., 2009)'
_computing_structure_refinement 'ShelXL (Sheldrick, 2015)'
_computing_structure_solution 'ShelXT (Sheldrick, 2015)'
_diffrn_ambient_temperature 345.13
_diffrn_detector_area_resol_mean 8
_diffrn_measured_fraction_theta_full 0.815
_diffrn_measured_fraction_theta_max 0.888
_diffrn_measurement_device_type 'Bruker APEX-II CCD'
_diffrn_measurement_method '\f and \w scans'
_diffrn_radiation_type MoK\a
_diffrn_radiation_wavelength 0.71073
_diffrn_reflns_av_R_equivalents 0.1012
_diffrn_reflns_av_unetI/netI 0.2871
_diffrn_reflns_Laue_measured_fraction_full 0.815
_diffrn_reflns_Laue_measured_fraction_max 0.888
_diffrn_reflns_limit_h_max 21
_diffrn_reflns_limit_h_min -31
_diffrn_reflns_limit_k_max 29
_diffrn_reflns_limit_k_min -23
_diffrn_reflns_limit_l_max 12
_diffrn_reflns_limit_l_min -17
_diffrn_reflns_number 6372
_diffrn_reflns_point_group_measured_fraction_full 0.815
_diffrn_reflns_point_group_measured_fraction_max 0.888
_diffrn_reflns_theta_full 26.000
_diffrn_reflns_theta_max 25.242
_diffrn_reflns_theta_min 2.759
_diffrn_standards_number 0
_exptl_absorpt_coefficient_mu 0.545
_exptl_absorpt_correction_T_max 0.7453
_exptl_absorpt_correction_T_min 0.6159
_exptl_absorpt_correction_type multi-scan
_exptl_absorpt_process_details
;
SADABS-2012/1 (Bruker,2012) was used for absorption correction.
wR2(int) was 0.0975 before and 0.0592 after correction.
The Ratio of minimum to maximum transmission is 0.8264.
The \l/2 correction factor is 0.0015.
;
_exptl_crystal_colour 'light yellow'
_exptl_crystal_colour_modifier light
_exptl_crystal_colour_primary yellow
_exptl_crystal_density_diffrn 1.337
_exptl_crystal_description needle
_exptl_crystal_F_000 3600
_exptl_crystal_size_max 0.25
_exptl_crystal_size_mid 0.02
_exptl_crystal_size_min 0.02
_refine_diff_density_max 0.411
_refine_diff_density_min -0.662
_refine_diff_density_rms 0.069
_refine_ls_extinction_method none
_refine_ls_goodness_of_fit_ref 0.928
_refine_ls_hydrogen_treatment constr
_refine_ls_matrix_type full
_refine_ls_number_parameters 241
_refine_ls_number_reflns 3095
_refine_ls_number_restraints 0
_refine_ls_restrained_S_all 0.928
_refine_ls_R_factor_all 0.2620
_refine_ls_R_factor_gt 0.0538
_refine_ls_shift/su_max 0.000
_refine_ls_shift/su_mean 0.000
_refine_ls_structure_factor_coef Fsqd
_refine_ls_weighting_details 'w=1/[\s^2^(Fo^2^)+(0.0522P)^2^] where P=(Fo^2^+2Fc^2^)/3'
_refine_ls_weighting_scheme calc
_refine_ls_wR_factor_gt 0.1051
_refine_ls_wR_factor_ref 0.1683
_reflns_Friedel_coverage 0.000
_reflns_number_gt 1075
_reflns_number_total 3095
_reflns_threshold_expression 'I > 2\s(I)'
_cod_data_source_file c7cc04112h2.cif
_cod_data_source_block 345K
_cod_database_code 7120368
_shelxl_version_number 2013-4
_shelx_space_group_comment
;
The symmetry employed for this shelxl refinement is uniquely defined
by the following loop, which should always be used as a source of
symmetry information in preference to the above space-group names.
They are only intended as comments.
;
_olex2_refinement_description
;
1. Fixed Uiso
 At 1.2 times of:
  All C(H) groups, All C(H,H) groups
 At 1.5 times of:
  All C(H,H,H) groups
2.a Secondary CH2 refined with riding coordinates:
 C3(H3A,H3B), C17(H17A,H17B)
2.b Aromatic/amide H refined with riding coordinates:
 C1(H1), C2(H2), C5(H5), C6(H6), C7(H7), C8(H8), C9(H9)
2.c Idealised Me refined as rotating group:
 C18(H18A,H18B,H18C)
;

loop_
_space_group_symop_operation_xyz
'x, y, z'
'-y, x-y, z'
'-x+y, -x, z'
'x+2/3, y+1/3, z+1/3'
'-y+2/3, x-y+1/3, z+1/3'
'-x+y+2/3, -x+1/3, z+1/3'
'x+1/3, y+2/3, z+2/3'
'-y+1/3, x-y+2/3, z+2/3'
'-x+y+1/3, -x+2/3, z+2/3'
'-x, -y, -z'
'y, -x+y, -z'
'x-y, x, -z'
'-x+2/3, -y+1/3, -z+1/3'
'y+2/3, -x+y+1/3, -z+1/3'
'x-y+2/3, x+1/3, -z+1/3'
'-x+1/3, -y+2/3, -z+2/3'
'y+1/3, -x+y+2/3, -z+2/3'
'x-y+1/3, x+2/3, -z+2/3'

loop_
_atom_site_label
_atom_site_type_symbol
_atom_site_fract_x
_atom_site_fract_y
_atom_site_fract_z
_atom_site_U_iso_or_equiv
_atom_site_adp_type
_atom_site_occupancy
_atom_site_site_symmetry_order
_atom_site_calc_flag
_atom_site_refinement_flags_posn
_atom_site_refinement_flags_adp
_atom_site_refinement_flags_occupancy
Fe1 Fe 0.3333 0.6667 0.1667 0.0430(7) Uani 1 6 d S T P
Fe2 Fe 0.3333 0.6667 0.42711(10) 0.0440(6) Uani 1 3 d S T P
S1 S 0.57589(10) 0.64308(11) 0.60499(15) 0.0928(9) Uani 1 1 d . . .
N1 N 0.4089(3) 0.7214(2) 0.2500(4) 0.0472(15) Uani 1 1 d . . .
N2 N 0.4097(3) 0.7212(2) 0.3439(3) 0.0447(15) Uani 1 1 d . . .
N3 N 0.4975(3) 0.7894(3) 0.2978(4) 0.0564(17) Uani 1 1 d . . .
N4 N 0.3901(3) 0.6471(3) 0.5039(4) 0.0575(18) Uani 1 1 d . . .
N5 N 0.4562(4) 0.6163(4) 0.7522(5) 0.133(4) Uani 1 1 d . . .
N6 N 0.4388(4) 0.5998(4) 0.3251(5) 0.113(3) Uani 1 1 d . . .
N7 N 0.6249(5) 0.6679(5) 0.3644(7) 0.142(4) Uani 1 1 d . . .
C1 C 0.4618(4) 0.7632(4) 0.2250(5) 0.058(2) Uani 1 1 d . . .
H1 H 0.4734 0.7736 0.1653 0.069 Uiso 1 1 calc R . .
C2 C 0.4630(4) 0.7628(3) 0.3681(5) 0.057(2) Uani 1 1 d . . .
H2 H 0.4750 0.7725 0.4278 0.069 Uiso 1 1 calc R . .
C3 C 0.5592(4) 0.8396(3) 0.2982(6) 0.083(3) Uani 1 1 d . . .
H3A H 0.5742 0.8473 0.3596 0.099 Uiso 1 1 calc R . .
H3B H 0.5598 0.8750 0.2759 0.099 Uiso 1 1 calc R . .
C4 C 0.5983(4) 0.8263(5) 0.2407(6) 0.069(2) Uani 1 1 d . . .
C5 C 0.6018(4) 0.7767(6) 0.2524(7) 0.108(3) Uani 1 1 d . . .
H5 H 0.5777 0.7497 0.2962 0.129 Uiso 1 1 calc R . .
C6 C 0.6382(6) 0.7637(6) 0.2047(10) 0.130(4) Uani 1 1 d . . .
H6 H 0.6387 0.7287 0.2151 0.156 Uiso 1 1 calc R . .
C7 C 0.6732(6) 0.8021(8) 0.1427(10) 0.139(5) Uani 1 1 d . . .
H7 H 0.6982 0.7937 0.1088 0.167 Uiso 1 1 calc R . .
C8 C 0.6728(6) 0.8547(7) 0.1278(9) 0.153(5) Uani 1 1 d . . .
H8 H 0.6979 0.8819 0.0852 0.184 Uiso 1 1 calc R . .
C9 C 0.6338(5) 0.8656(4) 0.1786(8) 0.113(4) Uani 1 1 d . . .
H9 H 0.6326 0.9004 0.1692 0.135 Uiso 1 1 calc R . .
C10 C 0.4248(4) 0.6390(3) 0.5371(5) 0.055(2) Uani 1 1 d . . .
C11 C 0.4685(4) 0.6283(3) 0.5804(5) 0.060(2) Uani 1 1 d . . .
C12 C 0.4622(4) 0.6203(4) 0.6759(6) 0.084(3) Uani 1 1 d . . .
C13 C 0.5172(3) 0.6321(3) 0.5346(5) 0.055(2) Uani 1 1 d . . .
C14 C 0.5237(4) 0.6331(4) 0.4414(6) 0.066(2) Uani 1 1 d . . .
C15 C 0.4757(5) 0.6150(4) 0.3778(6) 0.079(3) Uani 1 1 d . . .
C16 C 0.5798(6) 0.6518(5) 0.3974(7) 0.094(3) Uani 1 1 d . . .
C17 C 0.6094(5) 0.6013(6) 0.5627(7) 0.141(4) Uani 1 1 d . . .
H17A H 0.6278 0.6186 0.5053 0.170 Uiso 1 1 calc R . .
H17B H 0.6412 0.6079 0.6039 0.170 Uiso 1 1 calc R . .
C18 C 0.5757(6) 0.5419(5) 0.5502(11) 0.221(8) Uani 1 1 d . . .
H18A H 0.5571 0.5342 0.4919 0.332 Uiso 1 1 calc GR . .
H18B H 0.5457 0.5253 0.5962 0.332 Uiso 1 1 calc GR . .
H18C H 0.6003 0.5242 0.5535 0.332 Uiso 1 1 calc GR . .

loop_
_atom_site_aniso_label
_atom_site_aniso_U_11
_atom_site_aniso_U_22
_atom_site_aniso_U_33
_atom_site_aniso_U_23
_atom_site_aniso_U_13
_atom_site_aniso_U_12
Fe1 0.0513(11) 0.0513(11) 0.0264(13) 0.000 0.000 0.0257(5)
Fe2 0.0495(8) 0.0495(8) 0.0328(11) 0.000 0.000 0.0248(4)
S1 0.0958(19) 0.135(2) 0.0762(17) 0.0009(15) -0.0124(14) 0.0786(18)
N1 0.054(4) 0.053(4) 0.036(4) 0.003(3) 0.008(3) 0.028(4)
N2 0.047(4) 0.055(4) 0.026(3) -0.001(3) 0.003(3) 0.021(4)
N3 0.043(4) 0.065(5) 0.043(4) -0.007(4) 0.005(4) 0.013(4)
N4 0.063(5) 0.087(5) 0.033(4) 0.001(3) -0.006(3) 0.045(4)
N5 0.173(9) 0.269(11) 0.046(5) 0.026(6) 0.024(5) 0.177(8)
N6 0.129(8) 0.209(10) 0.051(5) -0.029(5) -0.025(5) 0.123(7)
N7 0.138(9) 0.182(10) 0.133(9) 0.019(7) 0.052(7) 0.100(8)
C1 0.075(6) 0.069(6) 0.025(4) -0.006(4) -0.002(5) 0.033(5)
C2 0.046(5) 0.061(6) 0.046(5) -0.012(4) -0.004(5) 0.013(5)
C3 0.059(6) 0.076(7) 0.078(6) -0.018(5) 0.005(5) 0.008(6)
C4 0.055(6) 0.072(7) 0.055(6) 0.003(5) 0.001(5) 0.012(6)
C5 0.082(8) 0.147(12) 0.099(9) 0.025(8) 0.018(6) 0.062(8)
C6 0.116(10) 0.169(13) 0.139(11) 0.020(10) 0.025(8) 0.096(10)
C7 0.114(11) 0.183(16) 0.116(11) -0.013(11) 0.030(8) 0.071(12)
C8 0.123(11) 0.159(14) 0.142(12) 0.041(11) 0.072(9) 0.043(11)
C9 0.108(9) 0.085(8) 0.121(9) 0.010(7) 0.037(7) 0.030(7)
C10 0.060(6) 0.064(6) 0.039(5) 0.009(4) 0.005(4) 0.029(5)
C11 0.078(6) 0.080(6) 0.031(5) 0.003(4) 0.001(5) 0.046(5)
C12 0.087(7) 0.130(8) 0.067(7) 0.012(6) 0.006(6) 0.079(6)
C13 0.061(6) 0.069(6) 0.043(5) 0.003(4) -0.005(4) 0.037(5)
C14 0.070(7) 0.087(7) 0.056(6) 0.005(5) 0.005(5) 0.050(6)
C15 0.104(9) 0.114(8) 0.049(6) 0.001(6) 0.013(6) 0.077(7)
C16 0.114(10) 0.116(9) 0.080(8) 0.002(6) 0.002(7) 0.078(8)
C17 0.177(12) 0.191(13) 0.124(10) -0.005(9) -0.012(8) 0.144(12)
C18 0.231(17) 0.086(10) 0.31(2) -0.067(12) -0.018(14) 0.056(11)

loop_
_atom_type_symbol
_atom_type_description
_atom_type_scat_dispersion_real
_atom_type_scat_dispersion_imag
_atom_type_scat_source
C C 0.0033 0.0016 'International Tables Vol C Tables 4.2.6.8 and 6.1.1.4'
H H 0.0000 0.0000 'International Tables Vol C Tables 4.2.6.8 and 6.1.1.4'
Fe Fe 0.3463 0.8444 'International Tables Vol C Tables 4.2.6.8 and 6.1.1.4'
N N 0.0061 0.0033 'International Tables Vol C Tables 4.2.6.8 and 6.1.1.4'
S S 0.1246 0.1234 'International Tables Vol C Tables 4.2.6.8 and 6.1.1.4'

loop_
_geom_angle_atom_site_label_1
_geom_angle_atom_site_label_2
_geom_angle_atom_site_label_3
_geom_angle
_geom_angle_site_symmetry_1
_geom_angle_site_symmetry_3
N1 Fe1 N1 89.7(2) 2_665 15
N1 Fe1 N1 90.3(2) 2_665 3_565
N1 Fe1 N1 90.3(2) 2_665 .
N1 Fe1 N1 89.7(2) 14_455 .
N1 Fe1 N1 89.7(2) 13_565 3_565
N1 Fe1 N1 89.7(2) 14_455 3_565
N1 Fe1 N1 180.0 2_665 14_455
N1 Fe1 N1 89.7(2) 2_665 13_565
N1 Fe1 N1 90.3(2) 15 14_455
N1 Fe1 N1 180.0 15 3_565
N1 Fe1 N1 90.3(2) 13_565 14_455
N1 Fe1 N1 90.3(2) 15 13_565
N1 Fe1 N1 180.0 13_565 .
N1 Fe1 N1 89.7(2) 15 .
N1 Fe1 N1 90.3(2) . 3_565
N2 Fe2 N2 90.6(2) 2_665 3_565
N2 Fe2 N2 90.6(2) . 3_565
N2 Fe2 N2 90.6(2) 2_665 .
N4 Fe2 N2 88.8(2) 3_565 2_665
N4 Fe2 N2 177.2(2) 2_665 3_565
N4 Fe2 N2 88.8(2) . 3_565
N4 Fe2 N2 86.6(2) . .
N4 Fe2 N2 86.6(2) 2_665 2_665
N4 Fe2 N2 88.8(2) 2_665 .
N4 Fe2 N2 177.2(2) 3_565 .
N4 Fe2 N2 86.6(2) 3_565 3_565
N4 Fe2 N2 177.2(2) . 2_665
N4 Fe2 N4 93.9(2) 2_665 3_565
N4 Fe2 N4 93.9(2) 2_665 .
N4 Fe2 N4 93.9(2) 3_565 .
C13 S1 C17 109.8(5) . .
N2 N1 Fe1 125.6(4) . .
C1 N1 Fe1 128.3(5) . .
C1 N1 N2 105.9(5) . .
N1 N2 Fe2 124.2(4) . .
C2 N2 Fe2 129.2(5) . .
C2 N2 N1 106.4(5) . .
C1 N3 C3 127.8(7) . .
C2 N3 C1 104.3(6) . .
C2 N3 C3 127.8(6) . .
C10 N4 Fe2 172.3(6) . .
N1 C1 N3 111.2(6) . .
N1 C1 H1 124.4 . .
N3 C1 H1 124.4 . .
N2 C2 N3 112.2(6) . .
N2 C2 H2 123.9 . .
N3 C2 H2 123.9 . .
N3 C3 H3A 109.5 . .
N3 C3 H3B 109.5 . .
N3 C3 C4 110.9(6) . .
H3A C3 H3B 108.0 . .
C4 C3 H3A 109.5 . .
C4 C3 H3B 109.5 . .
C5 C4 C3 121.8(10) . .
C9 C4 C3 120.3(11) . .
C9 C4 C5 117.8(10) . .
C4 C5 H5 117.9 . .
C4 C5 C6 124.2(11) . .
C6 C5 H5 117.9 . .
C5 C6 H6 120.8 . .
C7 C6 C5 118.4(13) . .
C7 C6 H6 120.8 . .
C6 C7 H7 119.6 . .
C6 C7 C8 120.7(14) . .
C8 C7 H7 119.6 . .
C7 C8 H8 120.8 . .
C7 C8 C9 118.5(12) . .
C9 C8 H8 120.8 . .
C4 C9 C8 120.4(11) . .
C4 C9 H9 119.8 . .
C8 C9 H9 119.8 . .
N4 C10 C11 179.2(9) . .
C12 C11 C10 115.1(7) . .
C13 C11 C10 122.8(6) . .
C13 C11 C12 121.8(7) . .
N5 C12 C11 176.2(10) . .
C11 C13 S1 114.1(6) . .
C14 C13 S1 120.1(6) . .
C14 C13 C11 125.6(7) . .
C13 C14 C15 124.5(8) . .
C13 C14 C16 123.2(8) . .
C16 C14 C15 112.3(7) . .
N6 C15 C14 177.2(9) . .
N7 C16 C14 178.0(13) . .
S1 C17 H17A 107.3 . .
S1 C17 H17B 107.3 . .
H17A C17 H17B 106.9 . .
C18 C17 S1 120.0(10) . .
C18 C17 H17A 107.3 . .
C18 C17 H17B 107.3 . .
C17 C18 H18A 109.5 . .
C17 C18 H18B 109.5 . .
C17 C18 H18C 109.5 . .
H18A C18 H18B 109.5 . .
H18A C18 H18C 109.5 . .
H18B C18 H18C 109.5 . .

loop_
_geom_bond_atom_site_label_1
_geom_bond_atom_site_label_2
_geom_bond_distance
_geom_bond_site_symmetry_2
Fe1 N1 2.149(6) 2_665
Fe1 N1 2.149(6) 13_565
Fe1 N1 2.149(6) 15
Fe1 N1 2.149(6) .
Fe1 N1 2.149(6) 14_455
Fe1 N1 2.149(6) 3_565
Fe2 N2 2.159(5) .
Fe2 N2 2.159(5) 2_665
Fe2 N2 2.159(5) 3_565
Fe2 N4 2.118(6) 3_565
Fe2 N4 2.118(6) .
Fe2 N4 2.118(6) 2_665
S1 C13 1.750(7) .
S1 C17 1.812(10) .
N1 N2 1.392(6) .
N1 C1 1.309(8) .
N2 C2 1.311(7) .
N3 C1 1.363(8) .
N3 C2 1.323(8) .
N3 C3 1.478(8) .
N4 C10 1.136(8) .
N5 C12 1.138(9) .
N6 C15 1.143(10) .
N7 C16 1.141(11) .
C1 H1 0.9300 .
C2 H2 0.9300 .
C3 H3A 0.9700 .
C3 H3B 0.9700 .
C3 C4 1.493(11) .
C4 C5 1.351(12) .
C4 C9 1.342(11) .
C5 H5 0.9300 .
C5 C6 1.354(13) .
C6 H6 0.9300 .
C6 C7 1.327(14) .
C7 H7 0.9300 .
C7 C8 1.390(15) .
C8 H8 0.9300 .
C8 C9 1.403(14) .
C9 H9 0.9300 .
C10 C11 1.448(10) .
C11 C12 1.428(11) .
C11 C13 1.396(9) .
C13 C14 1.390(9) .
C14 C15 1.442(12) .
C14 C16 1.442(13) .
C17 H17A 0.9700 .
C17 H17B 0.9700 .
C17 C18 1.354(13) .
C18 H18A 0.9600 .
C18 H18B 0.9600 .
C18 H18C 0.9600 .

loop_
_geom_torsion_atom_site_label_1
_geom_torsion_atom_site_label_2
_geom_torsion_atom_site_label_3
_geom_torsion_atom_site_label_4
_geom_torsion
Fe1 N1 N2 Fe2 -1.7(7)
Fe1 N1 N2 C2 -176.8(4)
Fe1 N1 C1 N3 178.0(4)
Fe2 N2 C2 N3 -176.1(4)
S1 C13 C14 C15 169.1(6)
S1 C13 C14 C16 -9.9(11)
N1 N2 C2 N3 -1.3(8)
N2 N1 C1 N3 1.4(8)
N3 C3 C4 C5 -53.8(11)
N3 C3 C4 C9 130.2(8)
C1 N1 N2 Fe2 175.0(4)
C1 N1 N2 C2 -0.1(7)
C1 N3 C2 N2 2.1(8)
C1 N3 C3 C4 -55.9(10)
C2 N3 C1 N1 -2.2(8)
C2 N3 C3 C4 129.8(8)
C3 N3 C1 N1 -177.5(7)
C3 N3 C2 N2 177.4(7)
C3 C4 C5 C6 -177.2(9)
C3 C4 C9 C8 176.6(10)
C4 C5 C6 C7 0.6(18)
C5 C4 C9 C8 0.4(15)
C5 C6 C7 C8 1(2)
C6 C7 C8 C9 -1(2)
C7 C8 C9 C4 0.7(19)
C9 C4 C5 C6 -1.1(15)
C10 C11 C13 S1 158.9(6)
C10 C11 C13 C14 -15.3(12)
C11 C13 C14 C15 -17.0(13)
C11 C13 C14 C16 164.0(8)
C12 C11 C13 S1 -13.5(10)
C12 C11 C13 C14 172.3(8)
C13 S1 C17 C18 -56.4(12)
C17 S1 C13 C11 142.2(7)
C17 S1 C13 C14 -43.3(8)
